data_7002643
loop_
_publ_author_name
'Inglis, Ross'
'Taylor, Stephanie M.'
'Jones, Leigh F.'
'Papaefstathiou, Giannis S.'
'Perlepes, Spyros P.'
'Datta, Saiti'
'Hill, Stephen'
'Wernsdorfer, Wolfgang'
'Brechin, Euan K.'

_publ_section_title
;
 Twisting, bending, stretching: strategies for making ferromagnetic
 [MnIII3] triangles
;
_journal_issue 42
_journal_name_full 'Dalton Transactions'
_journal_page_first 9157
_journal_paper_doi 10.1039/b911820a
_journal_year 2009
_chemical_formula_moiety 'C46 H64 Mn3 N3 O13, 1.5(C H4 O)'
_chemical_formula_sum 'C47.5 H68 Mn3 N3 O14.5'
_chemical_formula_weight 1063.85
_space_group_IT_number 2
_symmetry_cell_setting triclinic
_symmetry_space_group_name_Hall '-P 1'
_symmetry_space_group_name_H-M 'P -1'
_atom_sites_solution_hydrogens geom
_atom_sites_solution_primary direct
_audit_creation_date 07-03-05
_audit_creation_method CRYSTALS_ver_12.84
_cell_angle_alpha 81.204(3)
_cell_angle_beta 84.118(3)
_cell_angle_gamma 72.351(2)
_cell_formula_units_Z 2
_cell_length_a 13.0732(5)
_cell_length_b 13.8072(5)
_cell_length_c 15.0103(6)
_cell_measurement_reflns_used 0
_cell_measurement_temperature 150
_cell_measurement_theta_max 27
_cell_measurement_theta_min 2
_cell_volume 2547.00(17)
_computing_cell_refinement 'SAINT (Siemens ,1995)'
_computing_data_collection 'SMART (Siemens, 1993)'
_computing_data_reduction 'SAINT (Siemens ,1995)'
_computing_molecular_graphics 'CAMERON (Watkin et al., 1996)'
_computing_publication_material 'CRYSTALS (Betteridge et al., 2003)'
_computing_structure_refinement 'CRYSTALS (Betteridge et al., 2003)'
_computing_structure_solution 'SIR92 (Altomare et al., 1994)'
_diffrn_ambient_temperature 150
_diffrn_measured_fraction_theta_full 0.994
_diffrn_measured_fraction_theta_max 0.908
_diffrn_measurement_device_type 'Bruker SMART'
_diffrn_measurement_method \w
_diffrn_radiation_monochromator graphite
_diffrn_radiation_type 'Mo K\a'
_diffrn_radiation_wavelength 0.71073
_diffrn_reflns_av_R_equivalents 0.047
_diffrn_reflns_limit_h_max 18
_diffrn_reflns_limit_h_min -17
_diffrn_reflns_limit_k_max 19
_diffrn_reflns_limit_k_min -19
_diffrn_reflns_limit_l_max 21
_diffrn_reflns_limit_l_min 0
_diffrn_reflns_number 14164
_diffrn_reflns_theta_full 25.050
_diffrn_reflns_theta_max 30.549
_diffrn_reflns_theta_min 1.561
_diffrn_standards_number 0
_exptl_absorpt_coefficient_mu 0.794
_exptl_absorpt_correction_T_max 0.89
_exptl_absorpt_correction_T_min 0.63
_exptl_absorpt_correction_type multi-scan
_exptl_absorpt_process_details 'SADABS (Siemens, 1996)'
_exptl_crystal_colour black
_exptl_crystal_density_diffrn 1.345
_exptl_crystal_description rhomb
_exptl_crystal_F_000 1080
_exptl_crystal_size_max 0.40
_exptl_crystal_size_mid 0.21
_exptl_crystal_size_min 0.15
_platon_squeeze_details
;
Voids 1 and 2 correspond to one and one half molecules of MeOH respectively.
Voids 3 and 4 are neglible.
;
_refine_diff_density_max 1.36
_refine_diff_density_min -1.11
_refine_ls_extinction_method None
_refine_ls_goodness_of_fit_ref 1.0056
_refine_ls_hydrogen_treatment constr
_refine_ls_matrix_type full
_refine_ls_number_parameters 586
_refine_ls_number_reflns 14162
_refine_ls_number_restraints 0
_refine_ls_R_factor_all 0.1065
_refine_ls_R_factor_gt 0.0710
_refine_ls_shift/su_max 0.000208
_refine_ls_structure_factor_coef Fsqd
_refine_ls_weighting_details
;
Method= Modified Sheldrick
w=1/[\s^2^(F^2^) + ( 0.07P)^2^ + 5.39P]
,where P=(max(Fo^2^,0) + 2Fc^2^)/3
;
_refine_ls_weighting_scheme calc
_refine_ls_wR_factor_all 0.1936
_refine_ls_wR_factor_gt 0.1822
_refine_ls_wR_factor_ref 0.1936
_reflns_limit_h_max 18
_reflns_limit_h_min -17
_reflns_limit_k_max 19
_reflns_limit_k_min -19
_reflns_limit_l_max 21
_reflns_limit_l_min 0
_reflns_number_gt 9017
_reflns_number_total 14164
_reflns_threshold_expression I>2.0\s(I)
_oxford_diffrn_Wilson_B_factor 2.03
_oxford_diffrn_Wilson_scale 10.22
_oxford_refine_ls_scale 0.3517(4)
_oxford_structure_analysis_title 'eb7032 in P-1'
_cod_data_source_file b911820a.txt
_cod_data_source_block eb7032
_cod_depositor_comments
;
The following automatic conversions were performed:
'_symmetry_cell_setting' value 'Triclinic' changed to 'triclinic'
according to '/home/saulius/struct/CIF-dictionaries/cif_core.dic'
dictionary named 'cif_core.dic' version 2.4.1 from 2010-06-29.

Automatic conversion script
Id: cif_fix_enum 1527 2010-12-29 10:47:43Z saulius 
;
_cod_original_sg_symbol_Hall '-P 1?'
_cod_original_sg_symbol_H-M 'P -1 '
_cod_database_code 7002643

loop_
_symmetry_equiv_pos_as_xyz
x,y,z
-x,-y,-z

loop_
_atom_site_label
_atom_site_type_symbol
_atom_site_fract_x
_atom_site_fract_y
_atom_site_fract_z
_atom_site_U_iso_or_equiv
_atom_site_occupancy
_atom_site_adp_type
_atom_site_refinement_flags_posn
_atom_site_refinement_flags_adp
_atom_site_refinement_flags_occupancy
_atom_site_disorder_assembly
_atom_site_disorder_group
_atom_site_attached_hydrogens
Mn1 Mn 0.19929(5) 0.19748(5) 0.36541(4) 0.0288 1.0000 Uani . . . . . .
Mn2 Mn -0.02229(5) 0.28258(4) 0.25817(4) 0.0279 1.0000 Uani . . . . . .
Mn3 Mn 0.11605(5) 0.03959(4) 0.26914(4) 0.0256 1.0000 Uani . . . . . .
O5 O 0.0974(2) 0.1726(2) 0.29741(18) 0.0285 1.0000 Uani . . . . . .
O6 O 0.0951(3) 0.1619(3) 0.4944(2) 0.0580 1.0000 Uani . . . . . .
O7 O 0.1262(2) 0.3410(2) 0.3590(2) 0.0442 1.0000 Uani . . . . . .
O8 O -0.1405(2) 0.3933(2) 0.2222(2) 0.0353 1.0000 Uani . . . . . .
O9 O -0.0910(2) 0.1908(2) 0.2237(2) 0.0339 1.0000 Uani . . . . . .
O10 O 0.2292(2) -0.0188(2) 0.3514(2) 0.0348 1.0000 Uani . . . . . .
O11 O 0.2988(2) 0.2107(2) 0.4402(2) 0.0336 1.0000 Uani . . . . . .
O12 O 0.1040(2) -0.0923(2) 0.27152(18) 0.0299 1.0000 Uani . . . . . .
O13 O 0.2050(2) 0.0299(2) 0.1462(2) 0.0371 1.0000 Uani . . . . . .
O14 O 0.2568(2) 0.1694(2) 0.09632(19) 0.0332 1.0000 Uani . . . . . .
O15 O 0.0652(2) 0.2983(2) 0.1251(2) 0.0359 1.0000 Uani . . . . . .
O16 O -0.1011(3) 0.2635(3) 0.4058(2) 0.0554 1.0000 Uani . . . . . .
O17 O 0.3068(2) 0.2228(2) 0.2430(2) 0.0341 1.0000 Uani . . . . . .
N18 N 0.0404(3) 0.3796(3) 0.3047(3) 0.0351 1.0000 Uani . . . . . .
N19 N -0.0254(3) 0.0943(2) 0.2127(2) 0.0301 1.0000 Uani . . . . . .
N20 N 0.2821(3) 0.0501(3) 0.3676(2) 0.0301 1.0000 Uani . . . . . .
C21 C -0.1957(6) 0.3411(5) 0.4267(5) 0.0810 1.0000 Uani . . . . . .
C22 C -0.0334(4) -0.0944(4) 0.0715(4) 0.0488 1.0000 Uani . . . . . .
C23 C 0.1119(5) 0.1782(5) 0.5828(4) 0.0646 1.0000 Uani . . . . . .
C24 C 0.3368(5) 0.3138(4) 0.2142(4) 0.0520 1.0000 Uani . . . . . .
C25 C -0.4199(4) 0.6001(4) 0.0819(4) 0.0567 1.0000 Uani . . . . . .
C26 C 0.0075(4) 0.4776(3) 0.2906(4) 0.0427 1.0000 Uani . . . . . .
C27 C -0.0848(4) 0.5384(3) 0.2416(3) 0.0375 1.0000 Uani . . . . . .
C28 C -0.1574(3) 0.4944(3) 0.2105(3) 0.0326 1.0000 Uani . . . . . .
C29 C -0.2492(3) 0.5586(3) 0.1664(3) 0.0345 1.0000 Uani . . . . . .
C30 C -0.3283(4) 0.5150(3) 0.1294(3) 0.0369 1.0000 Uani . . . . . .
C31 C -0.2689(4) 0.4434(4) 0.0590(3) 0.0425 1.0000 Uani . . . . . .
C32 C -0.3800(4) 0.4554(4) 0.2065(3) 0.0454 1.0000 Uani . . . . . .
C33 C -0.2639(4) 0.6643(3) 0.1562(3) 0.0418 1.0000 Uani . . . . . .
C34 C -0.1939(4) 0.7080(4) 0.1865(4) 0.0473 1.0000 Uani . . . . . .
C35 C -0.1042(4) 0.6462(4) 0.2284(4) 0.0468 1.0000 Uani . . . . . .
C36 C 0.3823(3) 0.0131(3) 0.3795(3) 0.0314 1.0000 Uani . . . . . .
C37 C 0.4495(3) 0.0734(3) 0.3984(3) 0.0294 1.0000 Uani . . . . . .
C38 C 0.4049(3) 0.1699(3) 0.4310(3) 0.0303 1.0000 Uani . . . . . .
C39 C 0.4749(3) 0.2201(3) 0.4574(3) 0.0322 1.0000 Uani . . . . . .
C40 C 0.4298(4) 0.3182(3) 0.5033(3) 0.0380 1.0000 Uani . . . . . .
C41 C 0.3638(4) 0.4064(3) 0.4370(3) 0.0465 1.0000 Uani . . . . . .
C42 C 0.3589(4) 0.2991(4) 0.5882(3) 0.0467 1.0000 Uani . . . . . .
C43 C 0.5196(4) 0.3546(4) 0.5322(4) 0.0524 1.0000 Uani . . . . . .
C44 C 0.5839(4) 0.1765(3) 0.4418(3) 0.0386 1.0000 Uani . . . . . .
C45 C 0.6279(4) 0.0846(4) 0.4041(3) 0.0422 1.0000 Uani . . . . . .
C46 C 0.5612(4) 0.0324(3) 0.3857(3) 0.0366 1.0000 Uani . . . . . .
C47 C 0.0786(3) -0.1244(3) 0.1990(3) 0.0296 1.0000 Uani . . . . . .
C48 C -0.0049(4) -0.0599(3) 0.1464(3) 0.0369 1.0000 Uani . . . . . .
C49 C -0.0619(4) 0.0435(3) 0.1644(3) 0.0382 1.0000 Uani . . . . . .
C50 C 0.1336(3) -0.2242(3) 0.1776(3) 0.0312 1.0000 Uani . . . . . .
C51 C 0.2254(4) -0.2959(3) 0.2333(3) 0.0340 1.0000 Uani . . . . . .
C52 C 0.1865(4) -0.3149(3) 0.3318(3) 0.0442 1.0000 Uani . . . . . .
C53 C 0.3177(4) -0.2481(3) 0.2266(3) 0.0416 1.0000 Uani . . . . . .
C54 C 0.2707(4) -0.4004(3) 0.1985(3) 0.0447 1.0000 Uani . . . . . .
C55 C 0.1031(4) -0.2530(3) 0.1013(3) 0.0391 1.0000 Uani . . . . . .
C56 C 0.0206(4) -0.1905(4) 0.0489(4) 0.0493 1.0000 Uani . . . . . .
C57 C 0.2541(3) 0.0793(3) 0.0907(3) 0.0294 1.0000 Uani . . . . . .
C58 C 0.3152(3) 0.0291(3) 0.0112(3) 0.0266 1.0000 Uani . . . . . .
C59 C 0.3811(3) 0.0765(3) -0.0453(3) 0.0291 1.0000 Uani . . . . . .
C60 C 0.4379(3) 0.0325(3) -0.1201(3) 0.0321 1.0000 Uani . . . . . .
C61 C 0.4270(3) -0.0607(3) -0.1355(3) 0.0362 1.0000 Uani . . . . . .
C62 C 0.3621(4) -0.1102(3) -0.0798(3) 0.0360 1.0000 Uani . . . . . .
C63 C 0.3054(3) -0.0641(3) -0.0053(3) 0.0314 1.0000 Uani . . . . . .
C64 C 0.3541(5) -0.2117(4) -0.0971(4) 0.0537 1.0000 Uani . . . . . .
C65 C 0.5084(4) 0.0854(4) -0.1808(3) 0.0446 1.0000 Uani . . . . . .
C66 C 0.0559(4) 0.3868(3) 0.0606(3) 0.0437 1.0000 Uani . . . . . .
H221 H -0.0906 -0.0531 0.0381 0.0599 1.0000 Uiso R . . . . .
H251 H -0.4687 0.5697 0.0611 0.0808 1.0000 Uiso R . . . . .
H252 H -0.4586 0.6471 0.1229 0.0809 1.0000 Uiso R . . . . .
H253 H -0.3899 0.6353 0.0315 0.0808 1.0000 Uiso R . . . . .
H261 H 0.0484 0.5127 0.3121 0.0552 1.0000 Uiso R . . . . .
H311 H -0.2158 0.3850 0.0882 0.0669 1.0000 Uiso R . . . . .
H312 H -0.2342 0.4795 0.0116 0.0666 1.0000 Uiso R . . . . .
H313 H -0.3198 0.4200 0.0326 0.0671 1.0000 Uiso R . . . . .
H321 H -0.3266 0.3973 0.2342 0.0690 1.0000 Uiso R . . . . .
H322 H -0.4150 0.4984 0.2521 0.0690 1.0000 Uiso R . . . . .
H323 H -0.4330 0.4321 0.1827 0.0689 1.0000 Uiso R . . . . .
H331 H -0.3242 0.7074 0.1281 0.0488 1.0000 Uiso R . . . . .
H341 H -0.2072 0.7783 0.1773 0.0583 1.0000 Uiso R . . . . .
H351 H -0.0561 0.6742 0.2482 0.0567 1.0000 Uiso R . . . . .
H361 H 0.4145 -0.0561 0.3752 0.0381 1.0000 Uiso R . . . . .
H411 H 0.3383 0.4669 0.4655 0.0707 1.0000 Uiso R . . . . .
H412 H 0.4085 0.4189 0.3837 0.0707 1.0000 Uiso R . . . . .
H413 H 0.3028 0.3906 0.4202 0.0708 1.0000 Uiso R . . . . .
H421 H 0.3310 0.3607 0.6152 0.0737 1.0000 Uiso R . . . . .
H422 H 0.4022 0.2475 0.6299 0.0738 1.0000 Uiso R . . . . .
H423 H 0.3003 0.2779 0.5730 0.0738 1.0000 Uiso R . . . . .
H431 H 0.4882 0.4141 0.5616 0.0838 1.0000 Uiso R . . . . .
H432 H 0.5645 0.3026 0.5729 0.0837 1.0000 Uiso R . . . . .
H433 H 0.5622 0.3710 0.4793 0.0837 1.0000 Uiso R . . . . .
H441 H 0.6311 0.2097 0.4559 0.0499 1.0000 Uiso R . . . . .
H451 H 0.7017 0.0599 0.3929 0.0510 1.0000 Uiso R . . . . .
H461 H 0.5901 -0.0311 0.3641 0.0432 1.0000 Uiso R . . . . .
H491 H -0.1287 0.0764 0.1394 0.0450 1.0000 Uiso R . . . . .
H521 H 0.2453 -0.3604 0.3646 0.0660 1.0000 Uiso R . . . . .
H522 H 0.1289 -0.3445 0.3359 0.0658 1.0000 Uiso R . . . . .
H523 H 0.1627 -0.2519 0.3562 0.0658 1.0000 Uiso R . . . . .
H531 H 0.3764 -0.2936 0.2597 0.0609 1.0000 Uiso R . . . . .
H532 H 0.2940 -0.1857 0.2525 0.0612 1.0000 Uiso R . . . . .
H533 H 0.3421 -0.2350 0.1647 0.0607 1.0000 Uiso R . . . . .
H541 H 0.3241 -0.4436 0.2377 0.0667 1.0000 Uiso R . . . . .
H542 H 0.2135 -0.4309 0.1997 0.0669 1.0000 Uiso R . . . . .
H543 H 0.3024 -0.3927 0.1383 0.0665 1.0000 Uiso R . . . . .
H551 H 0.1383 -0.3181 0.0858 0.0491 1.0000 Uiso R . . . . .
H561 H 0.0040 -0.2118 -0.0020 0.0650 1.0000 Uiso R . . . . .
H591 H 0.3884 0.1379 -0.0325 0.0342 1.0000 Uiso R . . . . .
H611 H 0.4648 -0.0908 -0.1854 0.0429 1.0000 Uiso R . . . . .
H631 H 0.2608 -0.0956 0.0326 0.0378 1.0000 Uiso R . . . . .
H641 H 0.2890 -0.2224 -0.0681 0.0851 1.0000 Uiso R . . . . .
H642 H 0.4145 -0.2656 -0.0745 0.0850 1.0000 Uiso R . . . . .
H643 H 0.3533 -0.2111 -0.1610 0.0848 1.0000 Uiso R . . . . .
H651 H 0.5703 0.0374 -0.2047 0.0651 1.0000 Uiso R . . . . .
H652 H 0.5318 0.1278 -0.1476 0.0650 1.0000 Uiso R . . . . .
H653 H 0.4687 0.1278 -0.2300 0.0650 1.0000 Uiso R . . . . .
H661 H 0.0914 0.3686 0.0035 0.0611 1.0000 Uiso R . . . . .
H662 H 0.0886 0.4318 0.0825 0.0615 1.0000 Uiso R . . . . .
H663 H -0.0190 0.4211 0.0533 0.0610 1.0000 Uiso R . . . . .
H10 H -0.2279 0.3203 0.4842 0.1117 1.0000 Uiso R . . . . .
H12 H 0.0453 0.2091 0.4724 0.0874 1.0000 Uiso R . . . . .
H34 H -0.2449 0.3509 0.3800 0.1120 1.0000 Uiso R . . . . .
H70 H -0.1801 0.4043 0.4285 0.1120 1.0000 Uiso R . . . . .
H74 H 0.1267 0.2605 0.1202 0.0532 1.0000 Uiso R . . . . .
H171 H 0.2908 0.2055 0.1955 0.0435 1.0000 Uiso R . . . . .
H241 H 0.3559 0.3369 0.2655 0.0697 1.0000 Uiso R . . . . .
H242 H 0.3972 0.3004 0.1709 0.0697 1.0000 Uiso R . . . . .
H243 H 0.2774 0.3657 0.1871 0.0697 1.0000 Uiso R . . . . .
H231 H 0.1706 0.1229 0.6088 0.0818 1.0000 Uiso R . . . . .
H232 H 0.1299 0.2416 0.5804 0.0818 1.0000 Uiso R . . . . .
H233 H 0.0482 0.1818 0.6223 0.0818 1.0000 Uiso R . . . . .
H161 H -0.1171 0.2088 0.4033 0.0649 1.0000 Uiso R . . . . .

loop_
_atom_site_aniso_label
_atom_site_aniso_U_11
_atom_site_aniso_U_22
_atom_site_aniso_U_33
_atom_site_aniso_U_23
_atom_site_aniso_U_13
_atom_site_aniso_U_12
Mn1 0.0277(3) 0.0257(3) 0.0332(3) -0.0098(2) -0.0051(2) -0.0038(2)
Mn2 0.0247(3) 0.0222(3) 0.0358(3) -0.0089(2) -0.0034(2) -0.0023(2)
Mn3 0.0260(3) 0.0226(3) 0.0280(3) -0.0042(2) -0.0035(2) -0.0059(2)
O5 0.0268(14) 0.0252(13) 0.0327(15) -0.0091(11) -0.0033(11) -0.0032(11)
O6 0.0410(19) 0.086(3) 0.044(2) -0.0219(19) -0.0026(16) -0.0075(19)
O7 0.0334(16) 0.0343(16) 0.065(2) -0.0252(15) -0.0170(15) 0.0038(13)
O8 0.0314(15) 0.0253(14) 0.0498(18) -0.0131(13) -0.0055(13) -0.0040(12)
O9 0.0264(14) 0.0232(13) 0.0501(18) -0.0068(12) -0.0074(13) -0.0018(11)
O10 0.0397(17) 0.0246(14) 0.0442(17) -0.0037(12) -0.0142(14) -0.0119(13)
O11 0.0310(15) 0.0331(15) 0.0372(16) -0.0134(12) -0.0069(12) -0.0042(12)
O12 0.0348(15) 0.0253(13) 0.0305(15) -0.0025(11) -0.0037(12) -0.0101(12)
O13 0.0423(17) 0.0295(15) 0.0366(16) -0.0063(12) 0.0083(14) -0.0085(13)
O14 0.0369(16) 0.0264(14) 0.0361(16) -0.0106(12) 0.0024(13) -0.0071(12)
O15 0.0371(16) 0.0247(14) 0.0386(16) -0.0002(12) 0.0013(13) -0.0010(12)
O16 0.042(2) 0.077(3) 0.045(2) -0.0196(19) 0.0091(16) -0.0126(19)
O17 0.0393(16) 0.0286(14) 0.0369(16) -0.0075(12) -0.0058(13) -0.0110(13)
N18 0.0284(18) 0.0293(18) 0.048(2) -0.0188(16) -0.0052(16) -0.0010(15)
N19 0.0261(17) 0.0206(15) 0.042(2) -0.0050(14) -0.0058(14) -0.0033(13)
N20 0.0354(19) 0.0259(16) 0.0310(17) -0.0041(13) -0.0083(15) -0.0097(14)
C21 0.082(5) 0.074(4) 0.063(4) -0.014(3) 0.032(4) 0.005(4)
C22 0.052(3) 0.031(2) 0.064(3) -0.011(2) -0.030(3) -0.002(2)
C23 0.070(4) 0.080(4) 0.047(3) -0.020(3) 0.003(3) -0.025(3)
C24 0.073(4) 0.040(3) 0.050(3) -0.009(2) 0.007(3) -0.030(3)
C25 0.047(3) 0.048(3) 0.067(4) -0.013(3) -0.023(3) 0.006(2)
C26 0.035(2) 0.034(2) 0.064(3) -0.023(2) -0.005(2) -0.0086(19)
C27 0.036(2) 0.026(2) 0.050(3) -0.0148(18) -0.002(2) -0.0033(18)
C28 0.029(2) 0.0246(19) 0.041(2) -0.0102(17) 0.0006(18) -0.0019(16)
C29 0.034(2) 0.029(2) 0.038(2) -0.0100(17) 0.0008(18) -0.0028(17)
C30 0.033(2) 0.0248(19) 0.047(3) -0.0087(18) -0.0069(19) 0.0040(17)
C31 0.046(3) 0.037(2) 0.046(3) -0.016(2) -0.005(2) -0.009(2)
C32 0.032(2) 0.050(3) 0.052(3) -0.010(2) 0.002(2) -0.008(2)
C33 0.042(3) 0.030(2) 0.046(3) -0.0045(19) -0.010(2) 0.0013(19)
C34 0.051(3) 0.025(2) 0.065(3) -0.011(2) -0.008(2) -0.004(2)
C35 0.043(3) 0.033(2) 0.069(3) -0.019(2) -0.005(2) -0.010(2)
C36 0.036(2) 0.0233(18) 0.032(2) -0.0073(16) -0.0076(17) -0.0021(17)
C37 0.034(2) 0.0275(19) 0.0258(19) -0.0027(15) -0.0080(16) -0.0059(17)
C38 0.032(2) 0.030(2) 0.029(2) -0.0028(16) -0.0070(16) -0.0081(17)
C39 0.035(2) 0.029(2) 0.033(2) -0.0030(16) -0.0102(17) -0.0076(17)
C40 0.042(2) 0.030(2) 0.044(3) -0.0064(18) -0.017(2) -0.0065(19)
C41 0.058(3) 0.027(2) 0.053(3) -0.007(2) -0.021(2) -0.004(2)
C42 0.059(3) 0.040(3) 0.044(3) -0.017(2) -0.005(2) -0.013(2)
C43 0.051(3) 0.041(3) 0.072(4) -0.018(3) -0.021(3) -0.014(2)
C44 0.037(2) 0.035(2) 0.046(3) -0.0042(19) -0.013(2) -0.0110(19)
C45 0.030(2) 0.040(2) 0.055(3) -0.007(2) -0.008(2) -0.0052(19)
C46 0.036(2) 0.032(2) 0.038(2) -0.0060(18) -0.0105(19) -0.0007(18)
C47 0.031(2) 0.0254(19) 0.036(2) -0.0056(16) -0.0026(17) -0.0119(16)
C48 0.035(2) 0.027(2) 0.049(3) -0.0079(18) -0.015(2) -0.0039(18)
C49 0.032(2) 0.027(2) 0.055(3) -0.0037(19) -0.014(2) -0.0046(18)
C50 0.033(2) 0.0244(19) 0.038(2) -0.0039(16) -0.0038(17) -0.0096(17)
C51 0.038(2) 0.0215(18) 0.042(2) -0.0051(16) -0.0067(19) -0.0054(17)
C52 0.055(3) 0.029(2) 0.044(3) 0.0040(19) -0.012(2) -0.008(2)
C53 0.031(2) 0.034(2) 0.057(3) -0.002(2) -0.010(2) -0.0043(19)
C54 0.051(3) 0.025(2) 0.051(3) -0.0045(19) -0.013(2) 0.002(2)
C55 0.050(3) 0.0236(19) 0.043(3) -0.0058(17) -0.014(2) -0.0055(19)
C56 0.062(3) 0.035(2) 0.054(3) -0.013(2) -0.028(3) -0.007(2)
C57 0.030(2) 0.0257(19) 0.029(2) -0.0070(15) -0.0016(16) -0.0019(16)
C58 0.0250(18) 0.0235(17) 0.0263(19) -0.0050(14) -0.0026(15) 0.0014(15)
C59 0.029(2) 0.0257(18) 0.030(2) -0.0054(15) -0.0067(16) -0.0014(16)
C60 0.029(2) 0.032(2) 0.029(2) -0.0012(16) -0.0061(16) 0.0013(17)
C61 0.034(2) 0.038(2) 0.031(2) -0.0116(18) -0.0011(18) 0.0012(19)
C62 0.035(2) 0.029(2) 0.040(2) -0.0110(17) -0.0072(19) 0.0022(18)
C63 0.033(2) 0.0247(19) 0.035(2) -0.0048(16) 0.0002(17) -0.0056(17)
C64 0.057(3) 0.036(3) 0.070(4) -0.024(2) -0.005(3) -0.008(2)
C65 0.036(2) 0.054(3) 0.037(2) -0.007(2) 0.008(2) -0.007(2)
C66 0.046(3) 0.030(2) 0.045(3) 0.0009(19) 0.004(2) 0.000(2)

loop_
_atom_type_symbol
_atom_type_scat_dispersion_real
_atom_type_scat_dispersion_imag
_atom_type_scat_Cromer_Mann_a1
_atom_type_scat_Cromer_Mann_b1
_atom_type_scat_Cromer_Mann_a2
_atom_type_scat_Cromer_Mann_b2
_atom_type_scat_Cromer_Mann_a3
_atom_type_scat_Cromer_Mann_b3
_atom_type_scat_Cromer_Mann_a4
_atom_type_scat_Cromer_Mann_b4
_atom_type_scat_Cromer_Mann_c
_atom_type_scat_source
C 0.0033 0.0016 2.3100 20.8439 1.0200 10.2075 1.5886 0.5687 0.8650 51.6512 0.2156 'International Tables Vol C 4.2.6.8 and 6.1.1.4'
H 0.0000 0.0000 0.4930 10.5109 0.3229 26.1257 0.1402 3.1424 0.0408 57.7998 0.0030 'International Tables Vol C 4.2.6.8 and 6.1.1.4'
N 0.0061 0.0033 12.2126 0.0057 3.1322 9.8933 2.0125 28.9975 1.1663 0.5826 -11.5290 'International Tables Vol C 4.2.6.8 and 6.1.1.4'
O 0.0106 0.0060 3.0485 13.2771 2.2868 5.7011 1.5463 0.3239 0.8670 32.9089 0.2508 'International Tables Vol C 4.2.6.8 and 6.1.1.4'
Mn 0.3368 0.7283 11.2819 5.3409 7.3573 0.3432 3.0193 17.8674 2.2441 83.7543 1.0896 'International Tables Vol C 4.2.6.8 and 6.1.1.4'

loop_
_geom_angle_atom_site_label_1
_geom_angle_site_symmetry_1
_geom_angle_atom_site_label_2
_geom_angle_site_symmetry_2
_geom_angle_atom_site_label_3
_geom_angle_site_symmetry_3
_geom_angle
_geom_angle_publ_flag
Mn2 . Mn1 . Mn3 . 60.168(18) yes
Mn2 . Mn1 . O5 . 30.34(8) yes
Mn3 . Mn1 . O5 . 29.83(8) yes
Mn2 . Mn1 . O6 . 87.63(9) yes
Mn3 . Mn1 . O6 . 88.00(10) yes
O5 . Mn1 . O6 . 87.40(12) yes
Mn2 . Mn1 . O7 . 62.87(9) yes
Mn3 . Mn1 . O7 . 123.01(9) yes
O5 . Mn1 . O7 . 93.20(12) yes
O6 . Mn1 . O7 . 91.50(15) yes
Mn2 . Mn1 . O11 . 153.16(9) yes
Mn3 . Mn1 . O11 . 146.16(9) yes
O5 . Mn1 . O11 . 174.39(13) yes
O6 . Mn1 . O11 . 88.47(13) yes
O7 . Mn1 . O11 . 90.71(13) yes
Mn2 . Mn1 . O17 . 94.79(8) yes
Mn3 . Mn1 . O17 . 91.16(7) yes
O5 . Mn1 . O17 . 93.50(11) yes
O6 . Mn1 . O17 . 176.62(13) yes
O7 . Mn1 . O17 . 91.70(13) yes
Mn2 . Mn1 . N20 . 118.31(10) yes
Mn3 . Mn1 . N20 . 58.16(10) yes
O5 . Mn1 . N20 . 87.99(12) yes
O6 . Mn1 . N20 . 91.56(14) yes
O7 . Mn1 . N20 . 176.77(15) yes
O11 . Mn1 . O17 . 90.41(12) yes
O11 . Mn1 . N20 . 88.32(13) yes
O17 . Mn1 . N20 . 85.22(13) yes
Mn1 . Mn2 . O5 . 30.45(8) yes
Mn1 . Mn2 . O8 . 148.08(9) yes
O5 . Mn2 . O8 . 178.33(12) yes
Mn1 . Mn2 . O9 . 121.41(9) yes
O5 . Mn2 . O9 . 91.66(12) yes
O8 . Mn2 . O9 . 89.62(12) yes
Mn1 . Mn2 . O15 . 92.88(8) yes
O5 . Mn2 . O15 . 88.73(11) yes
O8 . Mn2 . O15 . 92.25(12) yes
O9 . Mn2 . O15 . 93.73(13) yes
Mn1 . Mn2 . O16 . 82.16(9) yes
O5 . Mn2 . O16 . 87.47(13) yes
O8 . Mn2 . O16 . 91.47(14) yes
O9 . Mn2 . O16 . 89.73(14) yes
O15 . Mn2 . O16 . 174.93(12) yes
Mn1 . Mn2 . N18 . 59.19(10) yes
O5 . Mn2 . N18 . 89.44(13) yes
O8 . Mn2 . N18 . 89.20(13) yes
O9 . Mn2 . N18 . 174.66(15) yes
O15 . Mn2 . N18 . 91.52(14) yes
O16 . Mn2 . N18 . 85.10(15) yes
Mn1 . Mn3 . O5 . 30.03(8) yes
Mn1 . Mn3 . O10 . 62.28(8) yes
O5 . Mn3 . O10 . 91.69(12) yes
Mn1 . Mn3 . O12 . 148.11(9) yes
O5 . Mn3 . O12 . 162.31(12) yes
O10 . Mn3 . O12 . 87.78(12) yes
Mn1 . Mn3 . O13 . 103.98(9) yes
O5 . Mn3 . O13 . 106.08(12) yes
O10 . Mn3 . O13 . 100.42(13) yes
O12 . Mn3 . O13 . 91.39(12) yes
Mn1 . Mn3 . N19 . 117.76(10) yes
O5 . Mn3 . N19 . 87.81(12) yes
O10 . Mn3 . N19 . 165.05(14) yes
O12 . Mn3 . N19 . 88.18(13) yes
O13 . Mn3 . N19 . 94.07(14) yes
Mn1 . O5 . Mn2 . 119.22(14) yes
Mn1 . O5 . Mn3 . 120.14(14) yes
Mn2 . O5 . Mn3 . 120.64(14) yes
Mn1 . O6 . C23 . 124.0(4) yes
Mn1 . O6 . H12 . 86.7 no
C23 . O6 . H12 . 110.4 no
Mn1 . O7 . N18 . 117.4(2) yes
Mn2 . O8 . C28 . 132.9(3) yes
Mn2 . O9 . N19 . 115.8(2) yes
Mn3 . O10 . N20 . 113.9(2) yes
Mn1 . O11 . C38 . 125.4(3) yes
Mn3 . O12 . C47 . 122.3(2) yes
Mn3 . O13 . C57 . 141.0(3) yes
Mn2 . O15 . C66 . 129.1(3) yes
Mn2 . O15 . H74 . 116.6 no
C66 . O15 . H74 . 108.2 no
Mn2 . O16 . C21 . 116.5(4) yes
Mn2 . O16 . H161 . 98.2 no
C21 . O16 . H161 . 109.1 no
Mn1 . O17 . C24 . 125.4(3) yes
Mn1 . O17 . H171 . 113.9 no
C24 . O17 . H171 . 105.5 no
O7 . N18 . Mn2 . 119.4(3) yes
O7 . N18 . C26 . 114.1(4) yes
Mn2 . N18 . C26 . 126.4(3) yes
O9 . N19 . Mn3 . 120.6(2) yes
O9 . N19 . C49 . 115.5(3) yes
Mn3 . N19 . C49 . 123.8(3) yes
O10 . N20 . Mn1 . 118.8(2) yes
O10 . N20 . C36 . 116.3(3) yes
Mn1 . N20 . C36 . 124.9(3) yes
O16 . C21 . H10 . 109.8 no
O16 . C21 . H34 . 107.9 no
H10 . C21 . H34 . 109.6 no
O16 . C21 . H70 . 110.7 no
H10 . C21 . H70 . 109.7 no
H34 . C21 . H70 . 109.1 no
C48 . C22 . C56 . 120.4(4) yes
C48 . C22 . H221 . 120.1 no
C56 . C22 . H221 . 119.4 no
O6 . C23 . H231 . 110.6 no
O6 . C23 . H232 . 110.5 no
H231 . C23 . H232 . 108.1 no
O6 . C23 . H233 . 110.9 no
H231 . C23 . H233 . 108.3 no
H232 . C23 . H233 . 108.4 no
O17 . C24 . H241 . 109.1 no
O17 . C24 . H242 . 109.9 no
H241 . C24 . H242 . 109.5 no
O17 . C24 . H243 . 109.4 no
H241 . C24 . H243 . 109.5 no
H242 . C24 . H243 . 109.5 no
C30 . C25 . H251 . 109.4 no
C30 . C25 . H252 . 110.4 no
H251 . C25 . H252 . 108.8 no
C30 . C25 . H253 . 109.1 no
H251 . C25 . H253 . 109.2 no
H252 . C25 . H253 . 110.0 no
N18 . C26 . C27 . 126.0(4) yes
N18 . C26 . H261 . 116.9 no
C27 . C26 . H261 . 117.0 no
C26 . C27 . C28 . 122.4(4) yes
C26 . C27 . C35 . 117.5(4) yes
C28 . C27 . C35 . 120.1(4) yes
C27 . C28 . O8 . 120.9(4) yes
C27 . C28 . C29 . 119.8(4) yes
O8 . C28 . C29 . 119.3(4) yes
C28 . C29 . C30 . 121.9(4) yes
C28 . C29 . C33 . 117.2(4) yes
C30 . C29 . C33 . 120.9(4) yes
C25 . C30 . C29 . 112.1(4) yes
C25 . C30 . C31 . 107.3(4) yes
C29 . C30 . C31 . 109.7(4) yes
C25 . C30 . C32 . 107.7(4) yes
C29 . C30 . C32 . 110.2(4) yes
C31 . C30 . C32 . 109.7(4) yes
C30 . C31 . H311 . 109.5 no
C30 . C31 . H312 . 110.3 no
H311 . C31 . H312 . 109.7 no
C30 . C31 . H313 . 109.6 no
H311 . C31 . H313 . 109.5 no
H312 . C31 . H313 . 108.3 no
C30 . C32 . H321 . 110.7 no
C30 . C32 . H322 . 110.6 no
H321 . C32 . H322 . 108.4 no
C30 . C32 . H323 . 109.2 no
H321 . C32 . H323 . 109.3 no
H322 . C32 . H323 . 108.6 no
C29 . C33 . C34 . 123.6(4) yes
C29 . C33 . H331 . 118.2 no
C34 . C33 . H331 . 118.2 no
C33 . C34 . C35 . 119.5(4) yes
C33 . C34 . H341 . 119.9 no
C35 . C34 . H341 . 120.6 no
C27 . C35 . C34 . 119.9(4) yes
C27 . C35 . H351 . 119.6 no
C34 . C35 . H351 . 120.5 no
N20 . C36 . C37 . 123.7(4) yes
N20 . C36 . H361 . 118.3 no
C37 . C36 . H361 . 118.0 no
C36 . C37 . C38 . 121.8(4) yes
C36 . C37 . C46 . 117.9(4) yes
C38 . C37 . C46 . 120.3(4) yes
C37 . C38 . O11 . 120.4(4) yes
C37 . C38 . C39 . 119.2(4) yes
O11 . C38 . C39 . 120.3(4) yes
C38 . C39 . C40 . 120.8(4) yes
C38 . C39 . C44 . 117.3(4) yes
C40 . C39 . C44 . 121.9(4) yes
C39 . C40 . C41 . 110.2(4) yes
C39 . C40 . C42 . 110.4(4) yes
C41 . C40 . C42 . 109.8(4) yes
C39 . C40 . C43 . 111.9(4) yes
C41 . C40 . C43 . 106.8(4) yes
C42 . C40 . C43 . 107.6(4) yes
C40 . C41 . H411 . 109.4 no
C40 . C41 . H412 . 109.9 no
H411 . C41 . H412 . 109.0 no
C40 . C41 . H413 . 110.9 no
H411 . C41 . H413 . 107.8 no
H412 . C41 . H413 . 109.7 no
C40 . C42 . H421 . 109.3 no
C40 . C42 . H422 . 108.6 no
H421 . C42 . H422 . 109.0 no
C40 . C42 . H423 . 110.5 no
H421 . C42 . H423 . 109.0 no
H422 . C42 . H423 . 110.4 no
C40 . C43 . H431 . 109.0 no
C40 . C43 . H432 . 111.0 no
H431 . C43 . H432 . 109.0 no
C40 . C43 . H433 . 108.6 no
H431 . C43 . H433 . 109.8 no
H432 . C43 . H433 . 109.5 no
C39 . C44 . C45 . 123.4(4) yes
C39 . C44 . H441 . 118.9 no
C45 . C44 . H441 . 117.7 no
C44 . C45 . C46 . 119.1(4) yes
C44 . C45 . H451 . 119.9 no
C46 . C45 . H451 . 120.9 no
C37 . C46 . C45 . 120.3(4) yes
C37 . C46 . H461 . 119.9 no
C45 . C46 . H461 . 119.8 no
O12 . C47 . C48 . 119.8(4) yes
O12 . C47 . C50 . 119.8(4) yes
C48 . C47 . C50 . 120.4(4) yes
C22 . C48 . C47 . 119.9(4) yes
C22 . C48 . C49 . 117.7(4) yes
C47 . C48 . C49 . 122.4(4) yes
C48 . C49 . N19 . 123.5(4) yes
C48 . C49 . H491 . 118.9 no
N19 . C49 . H491 . 117.6 no
C47 . C50 . C51 . 121.5(4) yes
C47 . C50 . C55 . 116.9(4) yes
C51 . C50 . C55 . 121.5(4) yes
C50 . C51 . C52 . 110.7(4) yes
C50 . C51 . C53 . 109.4(3) yes
C52 . C51 . C53 . 109.9(4) yes
C50 . C51 . C54 . 112.0(4) yes
C52 . C51 . C54 . 107.6(4) yes
C53 . C51 . C54 . 107.2(4) yes
C51 . C52 . H521 . 108.7 no
C51 . C52 . H522 . 109.8 no
H521 . C52 . H522 . 109.9 no
C51 . C52 . H523 . 109.4 no
H521 . C52 . H523 . 109.4 no
H522 . C52 . H523 . 109.6 no
C51 . C53 . H531 . 109.9 no
C51 . C53 . H532 . 109.5 no
H531 . C53 . H532 . 108.2 no
C51 . C53 . H533 . 110.5 no
H531 . C53 . H533 . 109.1 no
H532 . C53 . H533 . 109.6 no
C51 . C54 . H541 . 108.7 no
C51 . C54 . H542 . 108.9 no
H541 . C54 . H542 . 108.9 no
C51 . C54 . H543 . 110.5 no
H541 . C54 . H543 . 109.5 no
H542 . C54 . H543 . 110.2 no
C50 . C55 . C56 . 123.4(4) yes
C50 . C55 . H551 . 118.4 no
C56 . C55 . H551 . 118.1 no
C55 . C56 . C22 . 119.0(4) yes
C55 . C56 . H561 . 120.7 no
C22 . C56 . H561 . 120.2 no
O14 . C57 . O13 . 124.7(4) yes
O14 . C57 . C58 . 117.2(4) yes
O13 . C57 . C58 . 118.1(4) yes
C57 . C58 . C59 . 119.4(4) yes
C57 . C58 . C63 . 120.3(4) yes
C59 . C58 . C63 . 120.3(4) yes
C58 . C59 . C60 . 120.7(4) yes
C58 . C59 . H591 . 119.4 no
C60 . C59 . H591 . 119.9 no
C59 . C60 . C61 . 118.1(4) yes
C59 . C60 . C65 . 119.8(4) yes
C61 . C60 . C65 . 122.1(4) yes
C60 . C61 . C62 . 122.5(4) yes
C60 . C61 . H611 . 118.7 no
C62 . C61 . H611 . 118.9 no
C61 . C62 . C63 . 118.4(4) yes
C61 . C62 . C64 . 121.1(4) yes
C63 . C62 . C64 . 120.5(4) yes
C62 . C63 . C58 . 120.0(4) yes
C62 . C63 . H631 . 119.7 no
C58 . C63 . H631 . 120.2 no
C62 . C64 . H641 . 109.6 no
C62 . C64 . H642 . 110.1 no
H641 . C64 . H642 . 109.7 no
C62 . C64 . H643 . 108.6 no
H641 . C64 . H643 . 109.5 no
H642 . C64 . H643 . 109.2 no
C60 . C65 . H651 . 111.5 no
C60 . C65 . H652 . 109.7 no
H651 . C65 . H652 . 108.5 no
C60 . C65 . H653 . 109.7 no
H651 . C65 . H653 . 108.7 no
H652 . C65 . H653 . 108.7 no
O15 . C66 . H661 . 111.0 no
O15 . C66 . H662 . 109.1 no
H661 . C66 . H662 . 108.9 no
O15 . C66 . H663 . 108.6 no
H661 . C66 . H663 . 109.9 no
H662 . C66 . H663 . 109.4 no

loop_
_geom_bond_atom_site_label_1
_geom_bond_site_symmetry_1
_geom_bond_atom_site_label_2
_geom_bond_site_symmetry_2
_geom_bond_distance
_geom_bond_publ_flag
Mn1 . Mn2 . 3.2675(9) yes
Mn1 . Mn3 . 3.2785(8) yes
Mn1 . O5 . 1.897(3) yes
Mn1 . O6 . 2.328(4) yes
Mn1 . O7 . 1.913(3) yes
Mn1 . O11 . 1.869(3) yes
Mn1 . O17 . 2.247(3) yes
Mn1 . N20 . 1.991(3) yes
Mn2 . O5 . 1.891(3) yes
Mn2 . O8 . 1.871(3) yes
Mn2 . O9 . 1.915(3) yes
Mn2 . O15 . 2.212(3) yes
Mn2 . O16 . 2.358(3) yes
Mn2 . N18 . 2.005(3) yes
Mn3 . O5 . 1.886(3) yes
Mn3 . O10 . 1.926(3) yes
Mn3 . O12 . 1.869(3) yes
Mn3 . O13 . 2.077(3) yes
Mn3 . N19 . 1.997(3) yes
O6 . C23 . 1.428(6) yes
O6 . H12 . 0.824 no
O7 . N18 . 1.378(5) yes
O8 . C28 . 1.333(5) yes
O9 . N19 . 1.373(4) yes
O10 . N20 . 1.395(4) yes
O11 . C38 . 1.331(5) yes
O12 . C47 . 1.343(5) yes
O13 . C57 . 1.247(5) yes
O14 . C57 . 1.271(5) yes
O15 . C66 . 1.420(5) yes
O15 . H74 . 0.818 no
O16 . C21 . 1.412(7) yes
O16 . H161 . 0.850 no
O17 . C24 . 1.420(5) yes
O17 . H171 . 0.850 no
N18 . C26 . 1.280(6) yes
N19 . C49 . 1.293(5) yes
N20 . C36 . 1.274(5) yes
C21 . H10 . 0.963 no
C21 . H34 . 0.967 no
C21 . H70 . 0.959 no
C22 . C48 . 1.409(6) yes
C22 . C56 . 1.377(6) yes
C22 . H221 . 0.930 no
C23 . H231 . 0.969 no
C23 . H232 . 0.968 no
C23 . H233 . 0.965 no
C24 . H241 . 0.960 no
C24 . H242 . 0.960 no
C24 . H243 . 0.960 no
C25 . C30 . 1.545(6) yes
C25 . H251 . 0.961 no
C25 . H252 . 0.958 no
C25 . H253 . 0.951 no
C26 . C27 . 1.442(7) yes
C26 . H261 . 0.932 no
C27 . C28 . 1.419(6) yes
C27 . C35 . 1.418(6) yes
C28 . C29 . 1.415(6) yes
C29 . C30 . 1.528(6) yes
C29 . C33 . 1.400(6) yes
C30 . C31 . 1.544(6) yes
C30 . C32 . 1.537(7) yes
C31 . H311 . 0.970 no
C31 . H312 . 0.960 no
C31 . H313 . 0.964 no
C32 . H321 . 0.960 no
C32 . H322 . 0.962 no
C32 . H323 . 0.966 no
C33 . C34 . 1.382(7) yes
C33 . H331 . 0.928 no
C34 . C35 . 1.371(7) yes
C34 . H341 . 0.924 no
C35 . H351 . 0.924 no
C36 . C37 . 1.453(6) yes
C36 . H361 . 0.930 no
C37 . C38 . 1.423(6) yes
C37 . C46 . 1.402(6) yes
C38 . C39 . 1.421(6) yes
C39 . C40 . 1.541(6) yes
C39 . C44 . 1.379(6) yes
C40 . C41 . 1.544(6) yes
C40 . C42 . 1.534(7) yes
C40 . C43 . 1.533(6) yes
C41 . H411 . 0.950 no
C41 . H412 . 0.967 no
C41 . H413 . 0.954 no
C42 . H421 . 0.953 no
C42 . H422 . 0.955 no
C42 . H423 . 0.958 no
C43 . H431 . 0.951 no
C43 . H432 . 0.958 no
C43 . H433 . 0.961 no
C44 . C45 . 1.404(6) yes
C44 . H441 . 0.929 no
C45 . C46 . 1.359(6) yes
C45 . H451 . 0.928 no
C46 . H461 . 0.936 no
C47 . C48 . 1.408(6) yes
C47 . C50 . 1.417(5) yes
C48 . C49 . 1.448(6) yes
C49 . H491 . 0.940 no
C50 . C51 . 1.533(6) yes
C50 . C55 . 1.400(6) yes
C51 . C52 . 1.523(6) yes
C51 . C53 . 1.529(6) yes
C51 . C54 . 1.535(6) yes
C52 . H521 . 0.958 no
C52 . H522 . 0.953 no
C52 . H523 . 0.947 no
C53 . H531 . 0.959 no
C53 . H532 . 0.952 no
C53 . H533 . 0.960 no
C54 . H541 . 0.955 no
C54 . H542 . 0.961 no
C54 . H543 . 0.960 no
C55 . C56 . 1.387(6) yes
C55 . H551 . 0.930 no
C56 . H561 . 0.926 no
C57 . C58 . 1.505(5) yes
C58 . C59 . 1.383(6) yes
C58 . C63 . 1.392(5) yes
C59 . C60 . 1.395(6) yes
C59 . H591 . 0.931 no
C60 . C61 . 1.392(6) yes
C60 . C65 . 1.499(6) yes
C61 . C62 . 1.384(7) yes
C61 . H611 . 0.934 no
C62 . C63 . 1.402(6) yes
C62 . C64 . 1.500(6) yes
C63 . H631 . 0.930 no
C64 . H641 . 0.957 no
C64 . H642 . 0.957 no
C64 . H643 . 0.960 no
C65 . H651 . 0.955 no
C65 . H652 . 0.956 no
C65 . H653 . 0.959 no
C66 . H661 . 0.963 no
C66 . H662 . 0.964 no
C66 . H663 . 0.960 no

loop_
_platon_squeeze_void_nr
_platon_squeeze_void_average_x
_platon_squeeze_void_average_y
_platon_squeeze_void_average_z
_platon_squeeze_void_volume
_platon_squeeze_void_count_electrons
1 0.000 0.000 0.500 27.1 18.2
2 0.000 0.500 0.500 60.8 9.1
3 0.233 0.056 0.764 7.0 0.4
4 0.767 0.944 0.236 7.0 0.3
